data_7202292
loop_
_publ_author_name
'Howie, R. Alan'
'de Lima, Geraldo M.'
'Menezes, Daniele C.'
'Wardell, James L.'
'Wardell, Solange M. S. V.'
'Young, David J.'
'Tiekink, Edward R. T.'

_publ_section_title
;
 The influence of cation upon the supramolecular aggregation patterns
 of dithiocarbamate anions functionalised with hydrogen bonding
 capacity---the prevalence of charge-assisted O--H&#x22EF;S
 interactions
;
_journal_issue 11
_journal_name_full CrystEngComm
_journal_page_first 1626
_journal_paper_doi 10.1039/b809730e
_journal_volume 10
_journal_year 2008
_chemical_formula_moiety 'C5 H10 N O2 S2, H4 N'
_chemical_formula_sum 'C5 H14 N2 O2 S2'
_chemical_formula_weight 198.30
_chemical_name_systematic
;
?
;
_space_group_IT_number 61
_symmetry_cell_setting orthorhombic
_symmetry_space_group_name_Hall '-P 2ac 2ab'
_symmetry_space_group_name_H-M 'P b c a'
_atom_sites_solution_hydrogens geom
_atom_sites_solution_primary direct
_atom_sites_solution_secondary difmap
_audit_creation_method SHELXL-97
_cell_angle_alpha 90
_cell_angle_beta 90
_cell_angle_gamma 90
_cell_formula_units_Z 8
_cell_length_a 14.0102(15)
_cell_length_b 8.0880(9)
_cell_length_c 15.8727(17)
_cell_measurement_reflns_used 5687
_cell_measurement_temperature 150(2)
_cell_measurement_theta_max 27.5
_cell_measurement_theta_min 2.5
_cell_volume 1798.6(3)
_computing_cell_refinement CrystalClear
_computing_data_collection 'CrystalClear (Rigaku, 2005)'
_computing_data_reduction CrystalClear
_computing_molecular_graphics 'ORTEPII (Johnson, 1976) & DIAMOND (Crystal Impact, 2006)'
_computing_publication_material SHELXL97
_computing_structure_refinement 'SHELXL97 (Sheldrick, 1997)'
_computing_structure_solution 'SIR92 (Altomare et al., 1994)'
_diffrn_ambient_temperature 150(2)
_diffrn_measured_fraction_theta_full 0.982
_diffrn_measured_fraction_theta_max 0.982
_diffrn_measurement_device_type AFC12\K/SATURN724
_diffrn_measurement_method \w
_diffrn_radiation_monochromator graphite
_diffrn_radiation_source 'fine-focus sealed tube'
_diffrn_radiation_type MoK\a
_diffrn_radiation_wavelength 0.71070
_diffrn_reflns_av_R_equivalents 0.038
_diffrn_reflns_av_sigmaI/netI 0.012
_diffrn_reflns_limit_h_max 17
_diffrn_reflns_limit_h_min -16
_diffrn_reflns_limit_k_max 10
_diffrn_reflns_limit_k_min -10
_diffrn_reflns_limit_l_max 19
_diffrn_reflns_limit_l_min -19
_diffrn_reflns_number 39454
_diffrn_reflns_theta_full 26.5
_diffrn_reflns_theta_max 26.5
_diffrn_reflns_theta_min 6.5
_diffrn_standards_decay_% '< 1'
_diffrn_standards_interval_count 0
_diffrn_standards_number 0
_exptl_absorpt_coefficient_mu 0.549
_exptl_absorpt_correction_T_max 1
_exptl_absorpt_correction_T_min 0.824
_exptl_absorpt_correction_type multi-scan
_exptl_absorpt_process_details 'ABSCOR (Higashi, 1995)'
_exptl_crystal_colour colourless
_exptl_crystal_density_diffrn 1.465
_exptl_crystal_density_method 'not measured'
_exptl_crystal_description prism
_exptl_crystal_F_000 848
_exptl_crystal_size_max 0.40
_exptl_crystal_size_mid 0.10
_exptl_crystal_size_min 0.10
_refine_diff_density_max 0.36
_refine_diff_density_min -0.28
_refine_diff_density_rms 0.049
_refine_ls_extinction_method none
_refine_ls_goodness_of_fit_ref 1.13
_refine_ls_hydrogen_treatment constr
_refine_ls_matrix_type full
_refine_ls_number_parameters 118
_refine_ls_number_reflns 1838
_refine_ls_number_restraints 6
_refine_ls_restrained_S_all 1.12
_refine_ls_R_factor_all 0.028
_refine_ls_R_factor_gt 0.028
_refine_ls_shift/su_max <0.001
_refine_ls_shift/su_mean 0.000
_refine_ls_structure_factor_coef Fsqd
_refine_ls_weighting_details 'calc w=1/[\s^2^(Fo^2^)+(0.0336P)^2^+0.9098P] where P=(Fo^2^+2Fc^2^)/3'
_refine_ls_weighting_scheme calc
_refine_ls_wR_factor_gt 0.067
_refine_ls_wR_factor_ref 0.068
_reflns_number_gt 1799
_reflns_number_total 1838
_reflns_threshold_expression I>2\s(I)
_cod_data_source_file b809730e.txt
_cod_data_source_block 1
_cod_original_sg_symbol_Hall '-P 2ac 2ab '
_cod_database_code 7202292

loop_
_symmetry_equiv_pos_as_xyz
'x, y, z'
'x+1/2, -y+1/2, -z'
'-x, y+1/2, -z+1/2'
'-x+1/2, -y, z+1/2'
'-x, -y, -z'
'-x-1/2, y-1/2, z'
'x, -y-1/2, z-1/2'
'x-1/2, y, -z-1/2'

loop_
_atom_site_label
_atom_site_type_symbol
_atom_site_fract_x
_atom_site_fract_y
_atom_site_fract_z
_atom_site_U_iso_or_equiv
_atom_site_adp_type
_atom_site_occupancy
_atom_site_symmetry_multiplicity
_atom_site_calc_flag
_atom_site_refinement_flags
_atom_site_disorder_assembly
_atom_site_disorder_group
S1 S -0.05826(2) 0.65947(4) 0.43744(2) 0.01806(11) Uani 1 1 d . . .
S2 S -0.16057(2) 0.73554(4) 0.27853(2) 0.01750(11) Uani 1 1 d . . .
O1 O 0.25724(7) 0.78248(13) 0.41003(6) 0.0209(2) Uani 1 1 d D . .
H1O H 0.2970 0.7669 0.3712 0.031 Uiso 1 1 d D . .
O2 O 0.09359(7) 0.68934(13) 0.06772(6) 0.0204(2) Uani 1 1 d D . .
H2O H 0.0553 0.7308 0.0329 0.031 Uiso 1 1 d D . .
N1 N 0.02937(8) 0.72405(13) 0.29226(7) 0.0135(2) Uani 1 1 d . . .
N2 N 0.25872(8) 0.55460(14) 0.55380(7) 0.0174(2) Uani 1 1 d D . .
H1N H 0.2696 0.6149 0.5989 0.026 Uiso 1 1 d D . .
H2N H 0.3047 0.4810 0.5494 0.026 Uiso 1 1 d D . .
H3N H 0.2593 0.6202 0.5096 0.026 Uiso 1 1 d D . .
H4N H 0.2032 0.5042 0.5576 0.026 Uiso 1 1 d D . .
C1 C -0.05480(9) 0.70938(15) 0.33232(8) 0.0138(3) Uani 1 1 d . . .
C2 C 0.12033(9) 0.67945(16) 0.33261(8) 0.0155(3) Uani 1 1 d . . .
H2A H 0.1627 0.6270 0.2905 0.019 Uiso 1 1 calc R . .
H2B H 0.1082 0.5980 0.3779 0.019 Uiso 1 1 calc R . .
C3 C 0.16995(9) 0.83012(17) 0.36973(8) 0.0163(3) Uani 1 1 d . . .
H3A H 0.1837 0.9108 0.3244 0.020 Uiso 1 1 calc R . .
H3B H 0.1274 0.8840 0.4113 0.020 Uiso 1 1 calc R . .
C4 C 0.03899(10) 0.78463(16) 0.20537(8) 0.0155(3) Uani 1 1 d . . .
H4A H 0.0984 0.8502 0.2005 0.019 Uiso 1 1 calc R . .
H4B H -0.0154 0.8584 0.1922 0.019 Uiso 1 1 calc R . .
C5 C 0.04161(11) 0.64363(17) 0.14159(9) 0.0197(3) Uani 1 1 d . . .
H5A H 0.0719 0.5456 0.1677 0.024 Uiso 1 1 calc R . .
H5B H -0.0244 0.6133 0.1257 0.024 Uiso 1 1 calc R . .

loop_
_atom_site_aniso_label
_atom_site_aniso_U_11
_atom_site_aniso_U_22
_atom_site_aniso_U_33
_atom_site_aniso_U_23
_atom_site_aniso_U_13
_atom_site_aniso_U_12
S1 0.0157(2) 0.0262(2) 0.01227(18) 0.00248(12) -0.00033(11) -0.00421(13)
S2 0.01284(19) 0.02425(19) 0.01541(18) -0.00264(12) -0.00286(12) 0.00180(12)
O1 0.0146(5) 0.0321(6) 0.0159(5) 0.0016(4) -0.0031(4) -0.0010(4)
O2 0.0205(6) 0.0279(5) 0.0129(5) 0.0031(4) 0.0017(4) 0.0072(4)
N1 0.0118(5) 0.0161(5) 0.0127(5) 0.0009(4) -0.0007(4) -0.0001(4)
N2 0.0146(6) 0.0181(6) 0.0193(6) -0.0006(4) -0.0004(5) -0.0003(4)
C1 0.0155(7) 0.0118(6) 0.0141(6) -0.0018(5) -0.0012(5) -0.0003(5)
C2 0.0122(6) 0.0180(6) 0.0163(6) 0.0003(5) -0.0011(5) 0.0012(5)
C3 0.0141(7) 0.0206(7) 0.0143(6) 0.0005(5) -0.0013(5) -0.0001(5)
C4 0.0182(7) 0.0158(6) 0.0124(6) 0.0016(5) 0.0013(5) -0.0012(5)
C5 0.0244(7) 0.0192(7) 0.0154(6) -0.0010(5) 0.0040(5) -0.0011(5)

loop_
_atom_type_symbol
_atom_type_description
_atom_type_scat_dispersion_real
_atom_type_scat_dispersion_imag
_atom_type_scat_source
C C 0.0033 0.0016 'International Tables Vol C Tables 4.2.6.8 and 6.1.1.4'
H H 0.0000 0.0000 'International Tables Vol C Tables 4.2.6.8 and 6.1.1.4'
N N 0.0061 0.0033 'International Tables Vol C Tables 4.2.6.8 and 6.1.1.4'
O O 0.0106 0.0060 'International Tables Vol C Tables 4.2.6.8 and 6.1.1.4'
S S 0.1246 0.1234 'International Tables Vol C Tables 4.2.6.8 and 6.1.1.4'

loop_
_geom_angle_atom_site_label_1
_geom_angle_atom_site_label_2
_geom_angle_atom_site_label_3
_geom_angle
_geom_angle_site_symmetry_1
_geom_angle_site_symmetry_3
_geom_angle_publ_flag
C3 O1 H1O 106.1 . . ?
C5 O2 H2O 108.5 . . ?
C1 N1 C4 123.60(11) . . ?
C1 N1 C2 122.15(11) . . ?
C4 N1 C2 114.25(11) . . ?
H1N N2 H2N 108.3 . . ?
H1N N2 H3N 108.3 . . ?
H2N N2 H3N 109.7 . . ?
H1N N2 H4N 110.7 . . ?
H2N N2 H4N 109.8 . . ?
H3N N2 H4N 110.0 . . ?
N1 C1 S1 120.31(10) . . ?
N1 C1 S2 120.60(10) . . ?
S1 C1 S2 119.08(8) . . ?
N1 C2 C3 111.59(10) . . ?
N1 C2 H2A 109.3 . . ?
C3 C2 H2A 109.3 . . ?
N1 C2 H2B 109.3 . . ?
C3 C2 H2B 109.3 . . ?
H2A C2 H2B 108.0 . . ?
O1 C3 C2 110.33(11) . . ?
O1 C3 H3A 109.6 . . ?
C2 C3 H3A 109.6 . . ?
O1 C3 H3B 109.6 . . ?
C2 C3 H3B 109.6 . . ?
H3A C3 H3B 108.1 . . ?
N1 C4 C5 112.07(10) . . ?
N1 C4 H4A 109.2 . . ?
C5 C4 H4A 109.2 . . ?
N1 C4 H4B 109.2 . . ?
C5 C4 H4B 109.2 . . ?
H4A C4 H4B 107.9 . . ?
O2 C5 C4 111.31(11) . . ?
O2 C5 H5A 109.4 . . ?
C4 C5 H5A 109.4 . . ?
O2 C5 H5B 109.4 . . ?
C4 C5 H5B 109.4 . . ?
H5A C5 H5B 108.0 . . ?

loop_
_geom_bond_atom_site_label_1
_geom_bond_atom_site_label_2
_geom_bond_distance
_geom_bond_site_symmetry_2
_geom_bond_publ_flag
S1 C1 1.7174(14) . ?
S2 C1 1.7232(14) . ?
O1 C3 1.4330(16) . ?
O1 H1O 0.84000 . ?
O2 C5 1.4289(17) . ?
O2 H2O 0.84000 . ?
N1 C1 1.3450(17) . ?
N1 C4 1.4698(17) . ?
N1 C2 1.4711(17) . ?
N2 H1N 0.88000 . ?
N2 H2N 0.88000 . ?
N2 H3N 0.88000 . ?
N2 H4N 0.88000 . ?
C2 C3 1.5216(18) . ?
C2 H2A 0.9900 . ?
C2 H2B 0.9900 . ?
C3 H3A 0.9900 . ?
C3 H3B 0.9900 . ?
C4 C5 1.5253(18) . ?
C4 H4A 0.9900 . ?
C4 H4B 0.9900 . ?
C5 H5A 0.9900 . ?
C5 H5B 0.9900 . ?

loop_
_geom_torsion_atom_site_label_1
_geom_torsion_atom_site_label_2
_geom_torsion_atom_site_label_3
_geom_torsion_atom_site_label_4
_geom_torsion
_geom_torsion_site_symmetry_1
_geom_torsion_site_symmetry_2
_geom_torsion_site_symmetry_3
_geom_torsion_site_symmetry_4
_geom_torsion_publ_flag
C4 N1 C1 S1 -172.74(9) . . . . ?
C2 N1 C1 S1 7.46(16) . . . . ?
C4 N1 C1 S2 8.78(17) . . . . ?
C2 N1 C1 S2 -171.01(9) . . . . ?
C1 N1 C2 C3 -96.74(14) . . . . ?
C4 N1 C2 C3 83.44(13) . . . . ?
N1 C2 C3 O1 178.83(10) . . . . ?
C1 N1 C4 C5 -94.53(15) . . . . ?
C2 N1 C4 C5 85.28(14) . . . . ?
N1 C4 C5 O2 -152.59(12) . . . . ?

loop_
_cod_related_entry_id
_cod_related_entry_database
_cod_related_entry_code
1 ChemSpider 171866
